data_7218102
loop_
_publ_author_name
'Baruah, Jubaraj Bikash'
'Kirillov, Alexander M.'
'Nath, Jayanta K.'

_publ_section_title
;
 Unusual solvent-mediated hydrolysis of dicarboxylate monoester ligands in
 copper(II) complexes toward simultaneous crystallization of new
 dicarboxylate derivatives
;
_journal_name_full 'RSC Adv.'
_journal_paper_doi 10.1039/C4RA05776G
_journal_year 2014
_chemical_formula_moiety 'C24 H22 Cu N4 O8'
_chemical_formula_sum 'C24 H22 Cu N4 O8'
_chemical_formula_weight 558.00
_chemical_name_systematic
; 
 ? 
;
_space_group_IT_number 15
_space_group_name_Hall '-C 2yc'
_symmetry_cell_setting monoclinic
_symmetry_space_group_name_Hall '-C 2yc'
_symmetry_space_group_name_H-M 'C 1 2/c 1'
_atom_sites_solution_hydrogens geom
_atom_sites_solution_primary direct
_atom_sites_solution_secondary difmap
_audit_creation_method SHELXL-97
_cell_angle_alpha 90.00
_cell_angle_beta 100.436(3)
_cell_angle_gamma 90.00
_cell_formula_units_Z 4
_cell_length_a 12.5530(6)
_cell_length_b 8.4912(6)
_cell_length_c 24.4976(13)
_cell_measurement_reflns_used 4937
_cell_measurement_temperature 296(2)
_cell_measurement_theta_max 26.67
_cell_measurement_theta_min 2.91
_cell_volume 2568.0(3)
_computing_cell_refinement 'Bruker SMART'
_computing_data_collection 'Bruker SMART'
_computing_data_reduction 'Bruker SAINT'
_computing_molecular_graphics 'Bruker SHELXTL'
_computing_publication_material 'Bruker SHELXTL'
_computing_structure_refinement 'SHELXL-97 (Sheldrick, 1997)'
_computing_structure_solution 'SHELXS-97 (Sheldrick, 1990)'
_diffrn_ambient_temperature 296(2)
_diffrn_measured_fraction_theta_full 0.994
_diffrn_measured_fraction_theta_max 0.994
_diffrn_measurement_device_type 'CCD area detector'
_diffrn_measurement_method 'phi and omega scans'
_diffrn_radiation_monochromator graphite
_diffrn_radiation_source 'fine-focus sealed tube'
_diffrn_radiation_type MoK\a
_diffrn_radiation_wavelength 0.71073
_diffrn_reflns_av_R_equivalents 0.0244
_diffrn_reflns_av_sigmaI/netI 0.0184
_diffrn_reflns_limit_h_max 14
_diffrn_reflns_limit_h_min -14
_diffrn_reflns_limit_k_max 4
_diffrn_reflns_limit_k_min -10
_diffrn_reflns_limit_l_max 29
_diffrn_reflns_limit_l_min -24
_diffrn_reflns_number 9306
_diffrn_reflns_theta_full 25.25
_diffrn_reflns_theta_max 25.25
_diffrn_reflns_theta_min 1.69
_exptl_absorpt_coefficient_mu 0.905
_exptl_absorpt_correction_type none
_exptl_crystal_colour blue
_exptl_crystal_density_diffrn 1.443
_exptl_crystal_density_method 'not measured'
_exptl_crystal_description block
_exptl_crystal_F_000 1148
_exptl_crystal_size_max 0.34
_exptl_crystal_size_mid 0.24
_exptl_crystal_size_min 0.19
_refine_diff_density_max 0.210
_refine_diff_density_min -0.297
_refine_diff_density_rms 0.042
_refine_ls_extinction_method none
_refine_ls_goodness_of_fit_ref 1.097
_refine_ls_hydrogen_treatment mixed
_refine_ls_matrix_type full
_refine_ls_number_parameters 201
_refine_ls_number_reflns 2297
_refine_ls_number_restraints 4
_refine_ls_restrained_S_all 1.097
_refine_ls_R_factor_all 0.0337
_refine_ls_R_factor_gt 0.0304
_refine_ls_shift/su_max 0.001
_refine_ls_shift/su_mean 0.000
_refine_ls_structure_factor_coef Fsqd
_refine_ls_weighting_details 'calc w=1/[\s^2^(Fo^2^)+(0.0000P)^2^+4.7475P] where P=(Fo^2^+2Fc^2^)/3'
_refine_ls_weighting_scheme calc
_refine_ls_wR_factor_gt 0.0588
_refine_ls_wR_factor_ref 0.0600
_reflns_number_gt 2071
_reflns_number_total 2297
_reflns_threshold_expression >2sigma(I)
_cod_data_source_file c4ra05776g2.cif
_cod_data_source_block Complex1
_cod_depositor_comments
;
The following automatic conversions were performed:

'_symmetry_cell_setting' value 'Monoclinic' changed to 'monoclinic'
according to
/usr/data/users/saulius/crontab/automatic-downloads/rss-feeds/RSC/lib/dictionaries/cif_core.dic
dictionary named 'cif_core.dic' version 2.4.2 from 2011-04-26.

Automatic conversion script
Id: cif_fix_values 2281 2013-09-26 08:29:07Z andrius 
;
_cod_original_sg_symbol_H-M C2/c
_cod_database_code 7218102

loop_
_symmetry_equiv_pos_as_xyz
'x, y, z'
'-x, y, -z+1/2'
'x+1/2, y+1/2, z'
'-x+1/2, y+1/2, -z+1/2'
'-x, -y, -z'
'x, -y, z-1/2'
'-x+1/2, -y+1/2, -z'
'x+1/2, -y+1/2, z-1/2'

loop_
_atom_site_label
_atom_site_type_symbol
_atom_site_fract_x
_atom_site_fract_y
_atom_site_fract_z
_atom_site_U_iso_or_equiv
_atom_site_adp_type
_atom_site_occupancy
_atom_site_symmetry_multiplicity
_atom_site_calc_flag
_atom_site_refinement_flags
C1 C 0.27238(19) 1.2039(3) 0.22841(11) 0.0488(6) Uani 1 1 d .
Cu1 Cu 0.5000 1.10294(4) 0.2500 0.03147(11) Uani 1 2 d S
H1 H 0.2795(19) 1.237(3) 0.1936(10) 0.053(8) Uiso 1 1 d .
N1 N 0.35049(14) 1.1341(2) 0.26315(7) 0.0380(4) Uani 1 1 d .
O1 O 0.44356(12) 1.09883(19) 0.16983(6) 0.0418(4) Uani 1 1 d .
C2 C 0.2026(2) 1.1512(3) 0.30134(12) 0.0538(7) Uani 1 1 d .
H2 H 0.151(2) 1.147(3) 0.3241(11) 0.062(8) Uiso 1 1 d .
H2A H 0.1249(16) 1.259(3) 0.2350(10) 0.063(8) Uiso 1 1 d D
N2 N 0.18290(16) 1.2169(3) 0.25006(10) 0.0551(6) Uani 1 1 d D
O2 O 0.49258(11) 0.84803(18) 0.18083(6) 0.0386(4) Uani 1 1 d .
C3 C 0.30566(19) 1.1011(3) 0.30926(11) 0.0487(6) Uani 1 1 d D
H3 H 0.3424(18) 1.052(3) 0.3381(8) 0.054(8) Uiso 1 1 d D
O3 O 0.63222(15) 0.7288(3) 0.10516(8) 0.0662(6) Uani 1 1 d .
C4 C 0.45362(15) 0.9607(3) 0.15141(8) 0.0318(5) Uani 1 1 d .
O4 O 0.49323(18) 0.5584(2) 0.10031(8) 0.0744(6) Uani 1 1 d .
C5 C 0.41638(16) 0.9367(3) 0.08992(8) 0.0339(5) Uani 1 1 d .
C6 C 0.3428(2) 1.0408(3) 0.05975(10) 0.0474(6) Uani 1 1 d .
H6 H 0.3190(17) 1.123(3) 0.0774(9) 0.039(6) Uiso 1 1 d .
C7 C 0.3068(2) 1.0175(4) 0.00346(11) 0.0651(8) Uani 1 1 d .
H7 H 0.255(2) 1.086(4) -0.0165(12) 0.076(9) Uiso 1 1 d .
C8 C 0.3440(3) 0.8920(5) -0.02263(11) 0.0728(9) Uani 1 1 d D
H8 H 0.320(2) 0.877(4) -0.0596(8) 0.087(10) Uiso 1 1 d D
C9 C 0.4167(3) 0.7881(4) 0.00662(11) 0.0624(8) Uani 1 1 d .
H9 H 0.442(2) 0.706(3) -0.0097(11) 0.061(8) Uiso 1 1 d .
C10 C 0.45332(18) 0.8093(3) 0.06323(9) 0.0406(5) Uani 1 1 d .
C11 C 0.5374(2) 0.6972(3) 0.09251(10) 0.0483(6) Uani 1 1 d .
C12 C 0.5682(3) 0.4408(4) 0.12893(15) 0.1031(14) Uani 1 1 d D
H12A H 0.6296 0.4318 0.1108 0.155 Uiso 1 1 calc R
H12B H 0.5322 0.3409 0.1281 0.155 Uiso 1 1 calc R
H12C H 0.5922 0.4726 0.1668 0.155 Uiso 1 1 calc RD

loop_
_atom_site_aniso_label
_atom_site_aniso_U_11
_atom_site_aniso_U_22
_atom_site_aniso_U_33
_atom_site_aniso_U_23
_atom_site_aniso_U_13
_atom_site_aniso_U_12
C1 0.0393(13) 0.0546(16) 0.0495(16) 0.0062(13) 0.0001(12) 0.0104(12)
Cu1 0.02782(19) 0.0339(2) 0.0302(2) 0.000 -0.00125(14) 0.000
N1 0.0300(9) 0.0447(11) 0.0365(10) -0.0009(8) -0.0015(8) 0.0083(8)
O1 0.0403(8) 0.0481(10) 0.0335(8) -0.0043(7) -0.0028(7) 0.0062(8)
C2 0.0421(14) 0.0587(17) 0.0628(17) 0.0000(14) 0.0156(13) 0.0145(13)
N2 0.0321(11) 0.0584(14) 0.0712(16) 0.0021(12) -0.0005(11) 0.0164(10)
O2 0.0335(8) 0.0467(9) 0.0329(8) 0.0081(7) -0.0013(7) -0.0040(7)
C3 0.0412(13) 0.0585(16) 0.0466(15) 0.0040(13) 0.0088(11) 0.0179(13)
O3 0.0489(11) 0.0823(15) 0.0680(13) 0.0122(11) 0.0123(10) 0.0163(10)
C4 0.0190(9) 0.0460(13) 0.0293(11) 0.0020(10) 0.0017(8) -0.0045(9)
O4 0.1007(16) 0.0443(11) 0.0718(14) 0.0018(10) -0.0016(12) -0.0034(11)
C5 0.0289(10) 0.0435(13) 0.0281(11) 0.0034(9) 0.0024(9) -0.0041(9)
C6 0.0465(14) 0.0575(16) 0.0358(13) 0.0035(12) 0.0009(11) 0.0078(13)
C7 0.0649(18) 0.082(2) 0.0403(16) 0.0126(15) -0.0112(14) 0.0100(17)
C8 0.086(2) 0.098(3) 0.0287(14) -0.0029(16) -0.0039(15) 0.005(2)
C9 0.077(2) 0.070(2) 0.0389(15) -0.0128(14) 0.0077(14) 0.0050(17)
C10 0.0410(12) 0.0484(14) 0.0319(12) 0.0001(10) 0.0052(10) -0.0039(11)
C11 0.0594(16) 0.0474(15) 0.0396(14) -0.0037(11) 0.0131(12) 0.0054(13)
C12 0.163(4) 0.0479(18) 0.088(3) 0.0088(18) -0.002(3) 0.021(2)

loop_
_atom_type_symbol
_atom_type_description
_atom_type_scat_dispersion_real
_atom_type_scat_dispersion_imag
_atom_type_scat_source
Cu Cu 0.3201 1.2651 'International Tables Vol C Tables 4.2.6.8 and 6.1.1.4'
H H 0.0000 0.0000 'International Tables Vol C Tables 4.2.6.8 and 6.1.1.4'
N N 0.0061 0.0033 'International Tables Vol C Tables 4.2.6.8 and 6.1.1.4'
C C 0.0033 0.0016 'International Tables Vol C Tables 4.2.6.8 and 6.1.1.4'
O O 0.0106 0.0060 'International Tables Vol C Tables 4.2.6.8 and 6.1.1.4'

loop_
_geom_angle_atom_site_label_1
_geom_angle_atom_site_label_2
_geom_angle_atom_site_label_3
_geom_angle
_geom_angle_site_symmetry_1
_geom_angle_site_symmetry_3
N1 C1 N2 111.3(2) . .
O1 Cu1 O1 177.97(10) . 2_655
O1 Cu1 N1 89.09(7) . .
O1 Cu1 N1 91.18(7) 2_655 .
O1 Cu1 N1 91.18(7) . 2_655
O1 Cu1 N1 89.09(7) 2_655 2_655
N1 Cu1 N1 164.63(11) . 2_655
C1 N1 C3 104.7(2) . .
C1 N1 Cu1 124.88(17) . .
C3 N1 Cu1 130.25(15) . .
C4 O1 Cu1 109.30(13) . .
C3 C2 N2 105.9(2) . .
C1 N2 C2 108.0(2) . .
C2 C3 N1 110.1(2) . .
O2 C4 O1 123.93(19) . .
O2 C4 C5 119.5(2) . .
O1 C4 C5 116.54(19) . .
C11 O4 C12 115.1(2) . .
C10 C5 C6 119.5(2) . .
C10 C5 C4 120.46(19) . .
C6 C5 C4 120.1(2) . .
C7 C6 C5 120.3(3) . .
C8 C7 C6 119.9(3) . .
C7 C8 C9 120.5(3) . .
C8 C9 C10 120.3(3) . .
C5 C10 C9 119.5(2) . .
C5 C10 C11 122.33(19) . .
C9 C10 C11 118.0(2) . .
O3 C11 O4 125.3(3) . .
O3 C11 C10 123.9(2) . .
O4 C11 C10 110.7(2) . .

loop_
_geom_bond_atom_site_label_1
_geom_bond_atom_site_label_2
_geom_bond_distance
_geom_bond_site_symmetry_2
C1 N1 1.317(3) .
C1 N2 1.331(3) .
Cu1 O1 1.9637(14) .
Cu1 O1 1.9638(14) 2_655
Cu1 N1 1.9787(17) .
Cu1 N1 1.9788(17) 2_655
N1 C3 1.379(3) .
O1 C4 1.271(3) .
C2 C3 1.342(3) .
C2 N2 1.356(3) .
O2 C4 1.244(2) .
O3 C11 1.204(3) .
C4 C5 1.508(3) .
O4 C11 1.331(3) .
O4 C12 1.462(4) .
C5 C10 1.386(3) .
C5 C6 1.390(3) .
C6 C7 1.385(4) .
C7 C8 1.367(4) .
C8 C9 1.374(4) .
C9 C10 1.392(3) .
C10 C11 1.504(3) .

loop_
_geom_torsion_atom_site_label_1
_geom_torsion_atom_site_label_2
_geom_torsion_atom_site_label_3
_geom_torsion_atom_site_label_4
_geom_torsion
_geom_torsion_site_symmetry_1
N2 C1 N1 C3 0.3(3) .
N2 C1 N1 Cu1 -175.82(17) .
O1 Cu1 N1 C1 -28.5(2) .
O1 Cu1 N1 C1 153.5(2) 2_655
N1 Cu1 N1 C1 62.6(2) 2_655
O1 Cu1 N1 C3 156.4(2) .
O1 Cu1 N1 C3 -21.6(2) 2_655
N1 Cu1 N1 C3 -112.5(2) 2_655
O1 Cu1 O1 C4 -13.69(13) 2_655
N1 Cu1 O1 C4 -111.42(14) .
N1 Cu1 O1 C4 83.95(14) 2_655
N1 C1 N2 C2 -0.6(3) .
C3 C2 N2 C1 0.6(3) .
N2 C2 C3 N1 -0.4(3) .
C1 N1 C3 C2 0.0(3) .
Cu1 N1 C3 C2 175.90(19) .
Cu1 O1 C4 O2 0.6(2) .
Cu1 O1 C4 C5 -178.71(13) .
O2 C4 C5 C10 -19.5(3) .
O1 C4 C5 C10 159.86(19) .
O2 C4 C5 C6 159.2(2) .
O1 C4 C5 C6 -21.4(3) .
C10 C5 C6 C7 0.0(4) .
C4 C5 C6 C7 -178.7(2) .
C5 C6 C7 C8 -0.3(5) .
C6 C7 C8 C9 0.3(5) .
C7 C8 C9 C10 0.0(5) .
C6 C5 C10 C9 0.4(3) .
C4 C5 C10 C9 179.1(2) .
C6 C5 C10 C11 176.5(2) .
C4 C5 C10 C11 -4.8(3) .
C8 C9 C10 C5 -0.3(4) .
C8 C9 C10 C11 -176.7(3) .
C12 O4 C11 O3 2.9(4) .
C12 O4 C11 C10 -179.6(2) .
C5 C10 C11 O3 -73.9(3) .
C9 C10 C11 O3 102.3(3) .
C5 C10 C11 O4 108.4(3) .
C9 C10 C11 O4 -75.3(3) .
